data_4131072
loop_
_publ_author_name
'Taylor, Mercedes K.'
'Run\<cevski, Tom\<ce'
'Oktawiec, Julia'
'Gonzalez, Miguel I.'
'Siegelman, Rebecca L.'
'Mason, Jarad A.'
'Ye, Jinxing'
'Brown, Craig M.'
'Long, Jeffrey R.'

_publ_section_title
;
 Tuning the Adsorption-Induced Phase Change in the Flexible Metal-Organic
 Framework Co(bdp).
;
_journal_issue 45
_journal_name_full 'Journal of the American Chemical Society'
_journal_page_first 15019
_journal_page_last 15026
_journal_paper_doi 10.1021/jacs.6b09155
_journal_volume 138
_journal_year 2016
_chemical_formula_moiety 'C12 H6 Co F2 N4'
_chemical_formula_sum 'C12 H6 Co F2 N4'
_chemical_formula_weight 303.14
_chemical_name_common Co(o-F2-bdp)
_space_group_crystal_system tetragonal
_space_group_IT_number 95
_space_group_name_Hall 'P 4cw 2c'
_space_group_name_H-M_alt 'P 43 2 2'
_atom_sites_solution_hydrogens geom
_atom_sites_solution_primary direct
_atom_sites_solution_secondary difmap
_audit_creation_date 2016-05-24
_audit_creation_method
;
Olex2 1.2
(compiled 2016.02.16 svn.r3265 for OlexSys, GUI svn.r5155)
;
_cell_angle_alpha 90
_cell_angle_beta 90
_cell_angle_gamma 90
_cell_formula_units_Z 12
_cell_length_a 13.2891(5)
_cell_length_b 13.2891(5)
_cell_length_c 43.2262(19)
_cell_measurement_reflns_used 9371
_cell_measurement_temperature 298(2)
_cell_measurement_theta_max 33.595
_cell_measurement_theta_min 2.598
_cell_volume 7633.8(5)
_computing_cell_refinement 'SAINT v8.34A (Bruker, 2013)'
_computing_data_collection 'Bruker APEX2'
_computing_data_reduction 'SAINT v8.34A (Bruker, 2013)'
_computing_molecular_graphics 'Olex2 (Dolomanov et al., 2009)'
_computing_publication_material 'Olex2 (Dolomanov et al., 2009)'
_computing_structure_refinement 'ShelXL (Sheldrick, 2015)'
_computing_structure_solution 'ShelXT (Sheldrick, 2015)'
_diffrn_ambient_temperature 298(2)
_diffrn_detector_area_resol_mean 10.42
_diffrn_measured_fraction_theta_full 1.000
_diffrn_measured_fraction_theta_max 1.000
_diffrn_measurement_device_type 'Bruker PHOTON100 CMOS diffractometer'
_diffrn_measurement_method '\f and \w scans'
_diffrn_radiation_monochromator 'channel-cut Si(111) crystal'
_diffrn_radiation_type synchrotron
_diffrn_radiation_wavelength 0.8856
_diffrn_reflns_av_R_equivalents 0.0793
_diffrn_reflns_av_unetI/netI 0.0400
_diffrn_reflns_Laue_measured_fraction_full 1.000
_diffrn_reflns_Laue_measured_fraction_max 1.000
_diffrn_reflns_limit_h_max 15
_diffrn_reflns_limit_h_min -16
_diffrn_reflns_limit_k_max 16
_diffrn_reflns_limit_k_min -16
_diffrn_reflns_limit_l_max 52
_diffrn_reflns_limit_l_min -52
_diffrn_reflns_number 83198
_diffrn_reflns_point_group_measured_fraction_full 1.000
_diffrn_reflns_point_group_measured_fraction_max 1.000
_diffrn_reflns_theta_full 32.097
_diffrn_reflns_theta_max 32.239
_diffrn_reflns_theta_min 2.242
_diffrn_source 'Advanced Light Source station 11.3.1'
_diffrn_standards_number 0
_exptl_absorpt_coefficient_mu 1.231
_exptl_absorpt_correction_T_max 0.950
_exptl_absorpt_correction_T_min 0.810
_exptl_absorpt_correction_type multi-scan
_exptl_absorpt_process_details
;
SADABS-2014/5 (Bruker,2014) was used for absorption correction.
wR2(int) was 0.1425 before and 0.0885 after correction.
The Ratio of minimum to maximum transmission is 0.8524.
The \l/2 correction factor is Not present.
;
_exptl_crystal_colour violet
_exptl_crystal_colour_primary violet
_exptl_crystal_density_diffrn 0.791
_exptl_crystal_density_method 'not measured'
_exptl_crystal_description block
_exptl_crystal_F_000 1812
_exptl_crystal_size_max 0.042
_exptl_crystal_size_mid 0.042
_exptl_crystal_size_min 0.042
_refine_diff_density_max 0.836
_refine_diff_density_min -1.552
_refine_diff_density_rms 0.071
_refine_ls_abs_structure_details
;
 Refined as an inversion twin.
;
_refine_ls_abs_structure_Flack 0.58(3)
_refine_ls_extinction_method none
_refine_ls_goodness_of_fit_ref 1.066
_refine_ls_hydrogen_treatment constr
_refine_ls_matrix_type full
_refine_ls_number_parameters 289
_refine_ls_number_reflns 6994
_refine_ls_number_restraints 210
_refine_ls_restrained_S_all 1.062
_refine_ls_R_factor_all 0.0601
_refine_ls_R_factor_gt 0.0492
_refine_ls_shift/su_max 0.000
_refine_ls_shift/su_mean 0.000
_refine_ls_structure_factor_coef Fsqd
_refine_ls_weighting_details 'w=1/[\s^2^(Fo^2^)+(0.0767P)^2^+5.1288P] where P=(Fo^2^+2Fc^2^)/3'
_refine_ls_weighting_scheme calc
_refine_ls_wR_factor_gt 0.1311
_refine_ls_wR_factor_ref 0.1409
_reflns_Friedel_coverage 0.712
_reflns_Friedel_fraction_full 1.000
_reflns_Friedel_fraction_max 1.000
_reflns_number_gt 6096
_reflns_number_total 6994
_reflns_threshold_expression 'I > 2\s(I)'
_cod_data_source_file ja6b09155_si_002.cif
_cod_data_source_block mkt009s_sq
_cod_original_cell_volume 7633.8(7)
_cod_database_code 4131072
_shelx_space_group_comment
;
The symmetry employed for this shelxl refinement is uniquely defined
by the following loop, which should always be used as a source of
symmetry information in preference to the above space-group names.
They are only intended as comments.
;
_shelx_estimated_absorpt_t_max 0.950
_shelx_estimated_absorpt_t_min 0.950
_olex2_refinement_description
;
1. Twinned data refinement
 Scales: 0.42(3) 0.58(3)
2. Fixed Uiso
 At 1.2 times of:
  All C(H) groups
3. Restrained distances
 F6-C17 \\sim F5-C16 \\sim F2-C6 \\sim F1-C5 \\sim F3-C8 \\sim F4-C9
 with sigma of 0.02
4. Uiso/Uaniso restraints and constraints
C4 \\sim C5 \\sim C6 \\sim C7 \\sim C8 \\sim C9 \\sim F3 \\sim F4 \\sim F1
\\sim F2: within 2A with sigma of 0.04 and sigma for terminal atoms of 0.08
C15 \\sim C16 \\sim C17 \\sim C18 \\sim F5 \\sim F6: within 2A with sigma of
0.04 and sigma for terminal atoms of 0.08
5. Rigid body (RIGU) restrains
 C4, C5, C6, C7, C8, C9, F3, F4, F1, F2
 with sigma for 1-2 distances of 0.004 and sigma for 1-3 distances of 0.004
 C15, C16, C17, C18, F5, F6
 with sigma for 1-2 distances of 0.004 and sigma for 1-3 distances of 0.004
6. Others
 Sof(H8)=Sof(H9)=Sof(F1)=Sof(F2)=1-FVAR(1)
 Sof(H5)=Sof(H6)=Sof(F3)=Sof(F4)=FVAR(1)
 Fixed Sof: H16(0.5) H17(0.5) F5(0.5) F6(0.5)
7.a Aromatic/amide H refined with riding coordinates:
 C1(H1), C3(H3), C5(H5), C6(H6), C8(H8), C9(H9), C10(H10), C12(H12), C13(H13),
 C16(H16), C17(H17), C20(H20)
;
_shelx_shelxl_version_number 2014/7
_olex2_submission_special_instructions 'No special instructions were received'

loop_
_space_group_symop_operation_xyz
'x, y, z'
'-y, x, z+3/4'
'-x, -y, z+1/2'
'y, -x, z+1/4'
'x, -y, -z+1/2'
'-x, y, -z'
'y, x, -z+1/4'
'-y, -x, -z+3/4'

loop_
_atom_site_label
_atom_site_type_symbol
_atom_site_fract_x
_atom_site_fract_y
_atom_site_fract_z
_atom_site_U_iso_or_equiv
_atom_site_adp_type
_atom_site_occupancy
_atom_site_site_symmetry_order
_atom_site_calc_flag
_atom_site_refinement_flags_posn
_atom_site_refinement_flags_adp
_atom_site_refinement_flags_occupancy
_atom_site_disorder_assembly
_atom_site_disorder_group
Co1 Co -0.00214(4) 0.02954(5) 0.04197(2) 0.02975(19) Uani 1 1 d . . . . .
Co2 Co -0.00084(3) -0.00084(3) 0.1250 0.0226(2) Uani 1 2 d S T P . .
N1 N 0.1208(3) 0.0299(4) 0.06819(9) 0.0409(11) Uani 1 1 d . . . . .
N2 N 0.1187(2) 0.0036(4) 0.09808(8) 0.0348(9) Uani 1 1 d . . . . .
N3 N -0.1236(3) 0.0248(3) 0.06841(8) 0.0386(11) Uani 1 1 d . . . . .
N4 N -0.1235(2) 0.0021(4) 0.09927(8) 0.0400(10) Uani 1 1 d . . . . .
N5 N -0.0049(4) -0.0916(3) 0.01533(8) 0.0442(10) Uani 1 1 d . . . . .
N6 N 0.0036(4) 0.1521(3) 0.01602(8) 0.0399(9) Uani 1 1 d . . . . .
C1 C 0.2150(3) 0.0411(6) 0.05968(12) 0.061(2) Uani 1 1 d . . . . .
H1 H 0.2359 0.0624 0.0402 0.073 Uiso 1 1 calc R . . . .
C2 C 0.2788(3) 0.0165(5) 0.08385(11) 0.0463(15) Uani 1 1 d . . . . .
C3 C 0.2147(3) 0.0001(6) 0.10724(11) 0.0523(14) Uani 1 1 d . . . . .
H3 H 0.2346 -0.0122 0.1275 0.063 Uiso 1 1 calc R . . . .
C4 C 0.3906(3) 0.0159(6) 0.08382(11) 0.0541(18) Uani 1 1 d . U . . .
C5 C 0.4467(4) 0.0339(8) 0.05704(13) 0.074(3) Uani 1 1 d D U . . .
H5 H 0.4133 0.0470 0.0386 0.089 Uiso 0.756(5) 1 calc R . . A 1
C6 C 0.5507(4) 0.0326(8) 0.05736(13) 0.078(3) Uani 1 1 d D U . . .
H6 H 0.5853 0.0440 0.0390 0.093 Uiso 0.756(5) 1 calc R . . A 1
C7 C 0.6049(3) 0.0152(6) 0.08391(11) 0.0548(17) Uani 1 1 d . U . . .
C8 C 0.5499(4) 0.0010(8) 0.11007(12) 0.072(2) Uani 1 1 d D U . . .
H8 H 0.5837 -0.0066 0.1288 0.087 Uiso 0.244(5) 1 calc R . . A 2
C9 C 0.4448(4) -0.0027(8) 0.11014(12) 0.075(2) Uani 1 1 d D U . . .
H9 H 0.4111 -0.0181 0.1284 0.090 Uiso 0.244(5) 1 calc R . . A 2
C10 C 0.7801(3) 0.0299(5) 0.05954(11) 0.0464(15) Uani 1 1 d . . . . .
H10 H 0.7592 0.0422 0.0393 0.056 Uiso 1 1 calc R . . . .
C11 C 0.7162(3) 0.0148(5) 0.08387(11) 0.0489(16) Uani 1 1 d . . . . .
C12 C 0.7809(3) -0.0055(6) 0.10854(11) 0.0499(14) Uani 1 1 d . . . . .
H12 H 0.7605 -0.0220 0.1285 0.060 Uiso 1 1 calc R . . . .
C13 C -0.0136(5) -0.1859(4) 0.02427(11) 0.0563(17) Uani 1 1 d . . . . .
H13 H -0.0272 -0.2061 0.0444 0.068 Uiso 1 1 calc R . . . .
C14 C 0.0000 -0.2501(5) 0.0000 0.0531(19) Uani 1 2 d S T P . .
C15 C 0.0000 -0.3621(5) 0.0000 0.058(2) Uani 1 2 d S TU P D .
C16 C -0.0004(9) -0.4191(4) 0.02693(12) 0.079(2) Uani 1 1 d D U . . .
H16 H 0.0021 -0.3860 0.0459 0.095 Uiso 0.5 1 calc R . . B 2
C17 C -0.0042(9) -0.5215(4) 0.02669(12) 0.085(2) Uani 1 1 d D U . . .
H17 H -0.0099 -0.5552 0.0455 0.102 Uiso 0.5 1 calc R . . C 2
C18 C 0.0000 -0.5772(5) 0.0000 0.058(2) Uani 1 2 d S TU P E .
C19 C 0.0000 -0.6879(5) 0.0000 0.0496(18) Uani 1 2 d S T P . .
C20 C 0.0009(6) -0.7536(3) 0.02476(11) 0.0535(14) Uani 1 1 d . . . . .
H20 H -0.0002 -0.7332 0.0453 0.064 Uiso 1 1 calc R . . . .
F3 F 0.5938(3) -0.0238(9) 0.13780(10) 0.150(5) Uani 0.756(5) 1 d D U . A 1
F4 F 0.3987(3) -0.0190(9) 0.13741(11) 0.157(5) Uani 0.756(5) 1 d D U . A 1
F5 F -0.0043(16) -0.3715(5) 0.05448(15) 0.175(7) Uani 0.5 1 d D U . D 1
F6 F -0.0035(16) -0.5655(5) 0.05463(16) 0.163(6) Uani 0.5 1 d D U . E 1
F1 F 0.4030(10) 0.043(3) 0.0278(3) 0.179(16) Uani 0.244(5) 1 d D U . A 2
F2 F 0.5968(9) 0.031(3) 0.0280(3) 0.145(12) Uani 0.244(5) 1 d D U . A 2

loop_
_atom_site_aniso_label
_atom_site_aniso_U_11
_atom_site_aniso_U_22
_atom_site_aniso_U_33
_atom_site_aniso_U_23
_atom_site_aniso_U_13
_atom_site_aniso_U_12
Co1 0.0215(3) 0.0407(4) 0.0270(3) 0.00132(19) -0.0012(2) -0.0012(2)
Co2 0.0199(2) 0.0199(2) 0.0278(4) 0.00213(19) -0.00213(19) -0.0156(3)
N1 0.0195(18) 0.066(3) 0.037(2) 0.002(2) -0.0018(15) 0.0008(19)
N2 0.0237(17) 0.048(2) 0.0326(19) 0.012(2) -0.0034(13) -0.021(2)
N3 0.0218(18) 0.060(3) 0.034(2) 0.003(2) -0.0021(15) 0.0011(18)
N4 0.0237(18) 0.061(3) 0.036(2) -0.001(2) -0.0014(14) -0.029(2)
N5 0.056(3) 0.041(2) 0.0345(18) -0.0026(15) -0.002(2) -0.007(2)
N6 0.054(3) 0.032(2) 0.0337(18) -0.0007(14) 0.011(2) 0.007(2)
C1 0.020(2) 0.125(6) 0.037(3) 0.010(3) 0.004(2) -0.007(3)
C2 0.020(2) 0.074(5) 0.045(3) 0.010(3) -0.0019(18) -0.003(3)
C3 0.021(2) 0.094(4) 0.042(3) 0.011(4) -0.0025(18) -0.009(3)
C4 0.012(2) 0.103(5) 0.047(3) 0.009(3) 0.0000(17) -0.007(3)
C5 0.018(2) 0.161(8) 0.044(3) 0.020(4) -0.004(2) -0.001(4)
C6 0.022(3) 0.168(9) 0.044(3) 0.019(4) 0.003(2) -0.003(4)
C7 0.018(2) 0.102(5) 0.044(3) 0.009(3) -0.0009(18) -0.002(3)
C8 0.025(2) 0.151(6) 0.042(3) 0.017(4) -0.0059(19) -0.009(4)
C9 0.020(2) 0.161(7) 0.044(3) 0.024(4) 0.0004(18) -0.023(4)
C10 0.018(2) 0.080(5) 0.041(3) 0.009(3) -0.0029(19) 0.003(2)
C11 0.014(2) 0.089(5) 0.043(3) 0.004(4) -0.0021(17) 0.000(3)
C12 0.020(2) 0.090(4) 0.039(3) 0.016(3) 0.0025(17) -0.020(3)
C13 0.091(5) 0.039(3) 0.039(3) 0.002(2) 0.009(3) -0.029(3)
C14 0.078(6) 0.043(4) 0.038(4) 0.000 0.002(5) 0.000
C15 0.102(7) 0.038(4) 0.035(4) 0.000 0.004(5) 0.000
C16 0.160(7) 0.043(3) 0.034(3) -0.005(2) 0.002(4) 0.002(5)
C17 0.179(7) 0.037(3) 0.039(3) 0.003(2) 0.002(4) -0.002(4)
C18 0.098(6) 0.035(3) 0.039(4) 0.000 0.004(5) 0.000
C19 0.065(5) 0.040(4) 0.044(4) 0.000 -0.001(5) 0.000
C20 0.089(4) 0.037(3) 0.035(3) -0.0023(19) -0.003(3) 0.007(3)
F3 0.034(2) 0.363(14) 0.052(3) 0.072(5) -0.0054(19) -0.003(6)
F4 0.029(2) 0.385(14) 0.055(3) 0.077(5) 0.006(2) -0.011(6)
F5 0.44(2) 0.049(4) 0.035(3) -0.010(3) 0.017(7) -0.017(10)
F6 0.41(2) 0.039(4) 0.042(4) 0.000(3) 0.006(7) -0.014(10)
F1 0.027(7) 0.48(5) 0.033(6) 0.050(11) 0.000(5) 0.011(15)
F2 0.021(6) 0.38(4) 0.036(6) 0.019(10) 0.005(5) -0.004(14)

loop_
_atom_type_symbol
_atom_type_description
_atom_type_scat_dispersion_real
_atom_type_scat_dispersion_imag
_atom_type_scat_source
C C 0.0060 0.0030 'International Tables Vol C Tables 4.2.6.8 and 6.1.1.4'
H H 0.0000 0.0000 'International Tables Vol C Tables 4.2.6.8 and 6.1.1.4'
Co Co 0.3160 1.4340 'International Tables Vol C Tables 4.2.6.8 and 6.1.1.4'
F F 0.0280 0.0170 'International Tables Vol C Tables 4.2.6.8 and 6.1.1.4'
N N 0.0110 0.0050 'International Tables Vol C Tables 4.2.6.8 and 6.1.1.4'

loop_
_geom_angle_atom_site_label_1
_geom_angle_atom_site_label_2
_geom_angle_atom_site_label_3
_geom_angle
_geom_angle_site_symmetry_1
_geom_angle_site_symmetry_3
N3 Co1 N1 109.93(14) . .
N3 Co1 N5 107.1(2) . .
N5 Co1 N1 110.4(2) . .
N6 Co1 N1 106.9(2) . .
N6 Co1 N3 112.6(2) . .
N6 Co1 N5 109.89(14) . .
N2 Co2 N2 107.5(3) 7 .
N2 Co2 N4 109.41(13) . .
N2 Co2 N4 110.0(2) . 7
N2 Co2 N4 109.42(13) 7 7
N2 Co2 N4 110.0(2) 7 .
N4 Co2 N4 110.5(3) 7 .
N2 N1 Co1 122.2(3) . .
C1 N1 Co1 128.6(3) . .
C1 N1 N2 108.6(4) . .
N1 N2 Co2 126.5(3) . .
C3 N2 Co2 126.4(3) . .
C3 N2 N1 106.0(3) . .
N4 N3 Co1 124.7(3) . .
C10 N3 Co1 127.8(3) 1_455 .
C10 N3 N4 107.0(3) 1_455 .
N3 N4 Co2 123.7(2) . .
C12 N4 Co2 127.9(3) 1_455 .
C12 N4 N3 108.0(3) 1_455 .
N5 N5 Co1 125.24(12) 6 .
C13 N5 Co1 127.3(3) . .
C13 N5 N5 107.5(3) . 6
N6 N6 Co1 124.26(12) 6 .
C20 N6 Co1 128.5(3) 1_565 .
C20 N6 N6 106.6(3) 1_565 6
N1 C1 H1 124.9 . .
N1 C1 C2 110.2(4) . .
C2 C1 H1 124.9 . .
C1 C2 C4 127.8(4) . .
C3 C2 C1 102.6(4) . .
C3 C2 C4 129.5(4) . .
N2 C3 C2 112.2(4) . .
N2 C3 H3 123.9 . .
C2 C3 H3 123.9 . .
C5 C4 C2 122.3(4) . .
C9 C4 C2 121.8(4) . .
C9 C4 C5 116.0(4) . .
C4 C5 H5 119.2 . .
C6 C5 C4 121.6(5) . .
C6 C5 H5 119.2 . .
C6 C5 F1 115.2(7) . .
F1 C5 C4 122.8(8) . .
C5 C6 H6 118.9 . .
C5 C6 F2 115.2(7) . .
C7 C6 C5 122.2(5) . .
C7 C6 H6 118.9 . .
C7 C6 F2 121.5(8) . .
C6 C7 C11 121.5(4) . .
C8 C7 C6 115.9(4) . .
C8 C7 C11 122.5(4) . .
C7 C8 H8 118.5 . .
C7 C8 C9 122.9(5) . .
C7 C8 F3 122.1(5) . .
C9 C8 H8 118.5 . .
F3 C8 C9 114.5(5) . .
C4 C9 C8 121.2(5) . .
C4 C9 H9 119.4 . .
C8 C9 H9 119.4 . .
F4 C9 C4 121.1(5) . .
F4 C9 C8 117.6(5) . .
N3 C10 H10 124.3 1_655 .
N3 C10 C11 111.4(4) 1_655 .
C11 C10 H10 124.3 . .
C10 C11 C7 128.4(4) . .
C10 C11 C12 103.5(4) . .
C12 C11 C7 128.0(4) . .
N4 C12 C11 110.0(4) 1_655 .
N4 C12 H12 125.0 1_655 .
C11 C12 H12 125.0 . .
N5 C13 H13 124.5 . .
N5 C13 C14 111.0(4) . .
C14 C13 H13 124.5 . .
C13 C14 C13 102.6(6) 6 .
C13 C14 C15 128.7(3) . .
C13 C14 C15 128.7(3) 6 .
C16 C15 C14 123.0(3) 6 .
C16 C15 C14 123.0(3) . .
C16 C15 C16 113.9(7) . 6
C15 C16 H16 118.7 . .
C17 C16 C15 122.6(5) . .
C17 C16 H16 118.7 . .
F5 C16 C15 119.0(6) . .
F5 C16 C17 118.2(6) . .
C16 C17 H17 118.5 . .
C16 C17 C18 122.9(5) . .
C18 C17 H17 118.5 . .
F6 C17 C16 115.3(5) . .
F6 C17 C18 121.5(6) . .
C17 C18 C17 114.8(7) 6 .
C17 C18 C19 122.6(3) . .
C17 C18 C19 122.6(3) 6 .
C20 C19 C18 129.2(3) . .
C20 C19 C18 129.2(3) 6 .
C20 C19 C20 101.6(6) 6 .
N6 C20 C19 112.4(4) 1_545 .
N6 C20 H20 123.8 1_545 .
C19 C20 H20 123.8 . .

loop_
_geom_bond_atom_site_label_1
_geom_bond_atom_site_label_2
_geom_bond_distance
_geom_bond_site_symmetry_2
Co1 N1 1.988(4) .
Co1 N3 1.979(4) .
Co1 N5 1.979(4) .
Co1 N6 1.979(3) .
Co2 N2 1.970(3) .
Co2 N2 1.970(3) 7
Co2 N4 1.973(3) 7
Co2 N4 1.974(3) .
N1 N2 1.339(5) .
N1 C1 1.314(6) .
N2 C3 1.336(5) .
N3 N4 1.367(5) .
N3 C10 1.338(5) 1_455
N4 C12 1.336(5) 1_455
N5 N5 1.332(7) 6
N5 C13 1.317(6) .
N6 N6 1.388(7) 6
N6 C20 1.310(6) 1_565
C1 H1 0.9300 .
C1 C2 1.385(7) .
C2 C3 1.340(6) .
C2 C4 1.485(6) .
C3 H3 0.9300 .
C4 C5 1.398(7) .
C4 C9 1.369(7) .
C5 H5 0.9300 .
C5 C6 1.382(6) .
C5 F1 1.395(12) .
C6 H6 0.9300 .
C6 C7 1.374(7) .
C6 F2 1.409(12) .
C7 C8 1.360(7) .
C7 C11 1.480(6) .
C8 H8 0.9300 .
C8 C9 1.397(6) .
C8 F3 1.373(7) .
C9 H9 0.9300 .
C9 F4 1.346(6) .
C10 N3 1.338(5) 1_655
C10 H10 0.9300 .
C10 C11 1.366(6) .
C11 C12 1.396(6) .
C12 N4 1.336(5) 1_655
C12 H12 0.9300 .
C13 H13 0.9300 .
C13 C14 1.364(6) .
C14 C13 1.364(6) 6
C14 C15 1.488(9) .
C15 C16 1.388(7) 6
C15 C16 1.388(7) .
C16 H16 0.9300 .
C16 C17 1.363(7) .
C16 F5 1.349(8) .
C17 H17 0.9300 .
C17 C18 1.371(6) .
C17 F6 1.342(8) .
C18 C17 1.371(6) 6
C18 C19 1.472(9) .
C19 C20 1.381(6) 6
C19 C20 1.381(6) .
C20 N6 1.310(6) 1_545
C20 H20 0.9300 .

loop_
_geom_torsion_atom_site_label_1
_geom_torsion_atom_site_label_2
_geom_torsion_atom_site_label_3
_geom_torsion_atom_site_label_4
_geom_torsion
_geom_torsion_site_symmetry_1
_geom_torsion_site_symmetry_4
Co1 N1 N2 Co2 -19.3(6) . .
Co1 N1 N2 C3 172.4(4) . .
Co1 N1 C1 C2 -167.9(4) . .
Co1 N3 N4 Co2 13.9(7) . .
Co1 N3 N4 C12 -172.8(4) . 1_455
Co1 N5 C13 C14 -172.3(3) . .
Co2 N2 C3 C2 -172.7(5) . .
N1 N2 C3 C2 -4.3(8) . .
N1 C1 C2 C3 -5.6(8) . .
N1 C1 C2 C4 178.2(6) . .
N2 N1 C1 C2 3.3(8) . .
N3 C10 C11 C7 179.5(6) 1_655 .
N3 C10 C11 C12 -3.0(8) 1_655 .
N5 N5 C13 C14 5.8(8) 6 .
N5 C13 C14 C13 -2.2(3) . 6
N5 C13 C14 C15 177.8(3) . .
C1 N1 N2 Co2 168.8(4) . .
C1 N1 N2 C3 0.5(7) . .
C1 C2 C3 N2 6.0(8) . .
C1 C2 C4 C5 -5.3(12) . .
C1 C2 C4 C9 175.0(9) . .
C2 C4 C5 C6 -179.7(10) . .
C2 C4 C5 F1 -7(3) . .
C2 C4 C9 C8 -177.4(10) . .
C2 C4 C9 F4 -1.6(16) . .
C3 C2 C4 C5 179.5(8) . .
C3 C2 C4 C9 -0.2(13) . .
C4 C2 C3 N2 -177.9(7) . .
C4 C5 C6 C7 -0.9(19) . .
C4 C5 C6 F2 167.3(17) . .
C5 C4 C9 C8 2.9(16) . .
C5 C4 C9 F4 178.7(11) . .
C5 C6 C7 C8 -1.2(16) . .
C5 C6 C7 C11 -179.6(10) . .
C6 C7 C8 C9 4.2(17) . .
C6 C7 C8 F3 175.6(12) . .
C6 C7 C11 C10 -0.3(12) . .
C6 C7 C11 C12 -177.3(8) . .
C7 C8 C9 C4 -5(2) . .
C7 C8 C9 F4 178.8(9) . .
C7 C11 C12 N4 -179.7(7) . 1_655
C8 C7 C11 C10 -178.6(8) . .
C8 C7 C11 C12 4.4(13) . .
C9 C4 C5 C6 0.0(15) . .
C9 C4 C5 F1 173(2) . .
C10 N3 N4 Co2 -173.6(4) 1_455 .
C10 N3 N4 C12 -0.3(7) 1_455 1_455
C10 C11 C12 N4 2.8(8) . 1_655
C11 C7 C8 C9 -177.4(10) . .
C11 C7 C8 F3 -6.0(17) . .
C13 C14 C15 C16 170.5(7) . 6
C13 C14 C15 C16 -9.5(7) . .
C13 C14 C15 C16 -9.5(7) 6 6
C13 C14 C15 C16 170.5(7) 6 .
C14 C15 C16 C17 177.5(9) . .
C14 C15 C16 F5 2.3(17) . .
C15 C16 C17 C18 5(2) . .
C15 C16 C17 F6 179.7(12) . .
C16 C15 C16 C17 -2.5(9) 6 .
C16 C15 C16 F5 -177.7(17) 6 .
C16 C17 C18 C17 -2.6(10) . 6
C16 C17 C18 C19 177.4(10) . .
C17 C18 C19 C20 176.6(7) 6 .
C17 C18 C19 C20 -3.4(7) 6 6
C17 C18 C19 C20 176.6(7) . 6
C17 C18 C19 C20 -3.4(7) . .
C18 C19 C20 N6 -178.1(3) . 1_545
C20 C19 C20 N6 1.9(3) 6 1_545
F3 C8 C9 C4 -177.2(9) . .
F3 C8 C9 F4 7(2) . .
F5 C16 C17 C18 -179.5(12) . .
F5 C16 C17 F6 -5(3) . .
F6 C17 C18 C17 -176.6(17) . 6
F6 C17 C18 C19 3.4(17) . .
F1 C5 C6 C7 -174(2) . .
F1 C5 C6 F2 -6(4) . .
F2 C6 C7 C8 -169(2) . .
F2 C6 C7 C11 13(2) . .

loop_
_twin_individual_id
_twin_individual_mass_fraction_refined
1 0.42(3)
2 0.58(3)
